data_7042080
loop_
_publ_author_name
'Pop, Alexandra'
'Bellini, Cl\'ement'
'\,Suteu, R\(azvan'
'Dorcet, Vincent'
'Roisnel, Thierry'
'Carpentier, Jean-Fran\,cois'
'Silvestru, Anca'
'Sarazin, Yann'

_publ_section_title
;
 Cadmium complexes bearing (Me2)N^E^O(-) (E = S, Se)
 organochalcogenoalkoxides and their zinc and mercury analogues.
;
_journal_issue 10
_journal_name_full 'Dalton transactions (Cambridge, England : 2003)'
_journal_page_first 3179
_journal_page_last 3191
_journal_paper_doi 10.1039/c7dt00279c
_journal_volume 46
_journal_year 2017
_chemical_compound_source 'synthesis as described'
_chemical_formula_moiety 'C19 H38 N2 O Se Si2 Zn'
_chemical_formula_sum 'C19 H38 N2 O Se Si2 Zn'
_chemical_formula_weight 511.02
_chemical_name_systematic
;
 ?
;
_space_group_IT_number 2
_symmetry_cell_setting triclinic
_symmetry_Int_Tables_number 2
_symmetry_space_group_name_Hall '-P 1'
_symmetry_space_group_name_H-M 'P -1'
_atom_sites_solution_hydrogens geom
_atom_sites_solution_primary direct
_atom_sites_solution_secondary difmap
_audit_conform_dict_location ftp://ftp.iucr.org/pub/cif_core.dic
_audit_conform_dict_name cif_core.dic
_audit_conform_dict_version 2.4
_audit_creation_date 2015-06-01T11:25:43-00:00
_audit_creation_method 'WinGX routine CIF_UPDATE'
_audit_update_record
;
2016-11-22 deposited with the CCDC.
2017-02-13 downloaded from the CCDC.
;
_cell_angle_alpha 96.460(4)
_cell_angle_beta 109.961(3)
_cell_angle_gamma 111.277(3)
_cell_formula_units_Z 2
_cell_length_a 9.1925(6)
_cell_length_b 12.6472(8)
_cell_length_c 12.9189(10)
_cell_measurement_reflns_used 5514
_cell_measurement_temperature 150(2)
_cell_measurement_theta_max 27.55
_cell_measurement_theta_min 2.45
_cell_measurement_wavelength 0.71073
_cell_volume 1266.67(16)
_computing_cell_refinement 'Bruker APEX2 (Bruker, 2006)'
_computing_data_collection 'Bruker APEX2 (Bruker, 2006)'
_computing_data_reduction 'Bruker APEX2 (Bruker, 2006)'
_computing_molecular_graphics 'Ortep-3 for Windows (Farrugia, 1997)'
_computing_publication_material
;
          WinGX publication routines (Farrugia, 2012),
          CRYSCALc (T. Roisnel, local program, 2014)
;
_computing_structure_refinement 'SHELXL-97 (Sheldrick, 1997)'
_computing_structure_solution 'SIR97 (Altomare et al., 1999)'
_diffrn_ambient_temperature 150(2)
_diffrn_detector 'CCD plate'
_diffrn_measured_fraction_theta_full 0.985
_diffrn_measured_fraction_theta_max 0.985
_diffrn_measurement_device_type 'APEXII, Bruker-AXS'
_diffrn_measurement_method 'CCD rotation images, thin slices'
_diffrn_radiation_monochromator graphite
_diffrn_radiation_probe x-ray
_diffrn_radiation_type MoK\a
_diffrn_radiation_wavelength 0.71073
_diffrn_reflns_av_R_equivalents 0.0281
_diffrn_reflns_av_unetI/netI 0.0408
_diffrn_reflns_limit_h_max 11
_diffrn_reflns_limit_h_min -11
_diffrn_reflns_limit_k_max 16
_diffrn_reflns_limit_k_min -16
_diffrn_reflns_limit_l_max 16
_diffrn_reflns_limit_l_min -14
_diffrn_reflns_number 13325
_diffrn_reflns_theta_full 27.48
_diffrn_reflns_theta_max 27.48
_diffrn_reflns_theta_min 3.33
_exptl_absorpt_coefficient_mu 2.511
_exptl_absorpt_correction_T_max 0.285
_exptl_absorpt_correction_T_min 0.175
_exptl_absorpt_correction_type multi-scan
_exptl_absorpt_process_details
;
  [Sheldrick, G.M. (2002). SADABS Bruker AXS Inc., Madison, Wisconsin, USA]
;
_exptl_crystal_colour colourless
_exptl_crystal_density_diffrn 1.34
_exptl_crystal_density_method 'not measured'
_exptl_crystal_description prism
_exptl_crystal_F_000 532
_exptl_crystal_size_max 0.6
_exptl_crystal_size_mid 0.59
_exptl_crystal_size_min 0.5
_refine_diff_density_max 1.418
_refine_diff_density_min -0.551
_refine_diff_density_rms 0.082
_refine_ls_extinction_method none
_refine_ls_goodness_of_fit_ref 1.039
_refine_ls_hydrogen_treatment constr
_refine_ls_matrix_type full
_refine_ls_number_parameters 245
_refine_ls_number_reflns 5722
_refine_ls_number_restraints 0
_refine_ls_restrained_S_all 1.039
_refine_ls_R_factor_all 0.0465
_refine_ls_R_factor_gt 0.0336
_refine_ls_shift/su_max 0.043
_refine_ls_shift/su_mean 0.002
_refine_ls_structure_factor_coef Fsqd
_refine_ls_weighting_details 'calc w=1/[\s^2^(Fo^2^)+(0.0452P)^2^+0.5925P] where P=(Fo^2^+2Fc^2^)/3'
_refine_ls_weighting_scheme calc
_refine_ls_wR_factor_gt 0.0838
_refine_ls_wR_factor_ref 0.0897
_reflns_number_gt 4660
_reflns_number_total 5722
_reflns_threshold_expression >2sigma(I)
_cod_data_source_file c7dt00279c2.cif
_cod_data_source_block ALE284
_cod_depositor_comments 'Adding full bibliography for 7042078--7042085.cif.'
_cod_original_cell_volume 1266.67(15)
_cod_database_code 7042080

loop_
_symmetry_equiv_pos_as_xyz
'x, y, z'
'-x, -y, -z'

loop_
_atom_site_label
_atom_site_type_symbol
_atom_site_fract_x
_atom_site_fract_y
_atom_site_fract_z
_atom_site_U_iso_or_equiv
_atom_site_adp_type
_atom_site_occupancy
_atom_site_symmetry_multiplicity
_atom_site_calc_flag
_atom_site_refinement_flags
Zn1 Zn 0.93839(3) 0.39449(2) 0.40579(3) 0.02073(9) Uani 1 1 d .
Se1 Se 0.99570(3) 0.53263(2) 0.26715(2) 0.02263(8) Uani 1 1 d .
O1 O 0.8490(2) 0.50468(15) 0.45510(15) 0.0218(4) Uani 1 1 d .
N1 N 0.8353(3) 0.22736(18) 0.3448(2) 0.0267(5) Uani 1 1 d .
Si1 Si 0.64278(10) 0.14656(7) 0.35036(8) 0.0358(2) Uani 1 1 d .
Si2 Si 0.93476(10) 0.16349(7) 0.28511(7) 0.03025(18) Uani 1 1 d .
C1 C 0.8365(3) 0.4530(2) 0.1100(2) 0.0216(5) Uani 1 1 d .
C2 C 0.7375(3) 0.3316(2) 0.0800(2) 0.0256(6) Uani 1 1 d .
H2 H 0.7431 0.291 0.1378 0.031 Uiso 1 1 calc R
C3 C 0.6310(3) 0.2699(3) -0.0334(3) 0.0314(6) Uani 1 1 d .
H3 H 0.5645 0.1871 -0.0536 0.038 Uiso 1 1 calc R
C4 C 0.6221(4) 0.3297(3) -0.1169(3) 0.0351(7) Uani 1 1 d .
H4 H 0.548 0.2882 -0.1946 0.042 Uiso 1 1 calc R
C5 C 0.7208(4) 0.4495(3) -0.0876(3) 0.0314(6) Uani 1 1 d .
H5 H 0.713 0.4892 -0.146 0.038 Uiso 1 1 calc R
C6 C 0.8314(3) 0.5139(2) 0.0250(2) 0.0245(6) Uani 1 1 d .
C7 C 0.9473(4) 0.6424(3) 0.0508(3) 0.0320(7) Uani 1 1 d .
H7A H 1.0654 0.657 0.1011 0.038 Uiso 1 1 calc R
H7B H 0.9487 0.6602 -0.0217 0.038 Uiso 1 1 calc R
N8 N 0.9007(3) 0.7207(2) 0.1036(3) 0.0398(6) Uani 1 1 d .
C9 C 0.7413(4) 0.7211(3) 0.0301(3) 0.0481(9) Uani 1 1 d .
H9A H 0.7519 0.7445 -0.0377 0.072 Uiso 1 1 calc R
H9B H 0.7164 0.7771 0.0718 0.072 Uiso 1 1 calc R
H9C H 0.6479 0.642 0.0064 0.072 Uiso 1 1 calc R
C10 C 1.0399(5) 0.8389(3) 0.1455(4) 0.0614(11) Uani 1 1 d .
H10A H 1.1472 0.8365 0.1924 0.092 Uiso 1 1 calc R
H10B H 1.0149 0.8911 0.1917 0.092 Uiso 1 1 calc R
H10C H 1.051 0.8687 0.0804 0.092 Uiso 1 1 calc R
C11 C 0.8789(4) 0.6171(2) 0.3183(3) 0.0295(6) Uani 1 1 d .
H11A H 0.9666 0.6915 0.377 0.035 Uiso 1 1 calc R
H11B H 0.8122 0.6381 0.2526 0.035 Uiso 1 1 calc R
C12 C 0.7582(3) 0.5463(2) 0.3683(2) 0.0270(6) Uani 1 1 d .
C13 C 0.6992(4) 0.6283(3) 0.4206(3) 0.0425(8) Uani 1 1 d .
H13A H 0.623 0.5853 0.4543 0.064 Uiso 1 1 calc R
H13B H 0.6375 0.657 0.361 0.064 Uiso 1 1 calc R
H13C H 0.7992 0.6954 0.4802 0.064 Uiso 1 1 calc R
C14 C 0.6032(3) 0.4414(3) 0.2769(3) 0.0358(7) Uani 1 1 d .
H14A H 0.6407 0.3863 0.2469 0.054 Uiso 1 1 calc R
H14B H 0.5444 0.4688 0.2146 0.054 Uiso 1 1 calc R
H14C H 0.5245 0.4016 0.3102 0.054 Uiso 1 1 calc R
C21 C 0.4535(4) 0.1128(3) 0.2133(3) 0.0488(9) Uani 1 1 d .
H21A H 0.457 0.1865 0.1949 0.073 Uiso 1 1 calc R
H21B H 0.3473 0.0712 0.2223 0.073 Uiso 1 1 calc R
H21C H 0.4574 0.063 0.1514 0.073 Uiso 1 1 calc R
C22 C 0.6240(5) -0.0005(3) 0.3768(4) 0.0614(12) Uani 1 1 d .
H22A H 0.6343 -0.0463 0.3155 0.092 Uiso 1 1 calc R
H22B H 0.5124 -0.0436 0.3784 0.092 Uiso 1 1 calc R
H22C H 0.7156 0.0119 0.4504 0.092 Uiso 1 1 calc R
C23 C 0.6167(4) 0.2265(3) 0.4686(3) 0.0482(9) Uani 1 1 d .
H23A H 0.6944 0.2258 0.5424 0.072 Uiso 1 1 calc R
H23B H 0.4981 0.1876 0.4602 0.072 Uiso 1 1 calc R
H23C H 0.6439 0.3082 0.4653 0.072 Uiso 1 1 calc R
C24 C 1.0263(5) 0.0743(3) 0.3711(3) 0.0500(9) Uani 1 1 d .
H24A H 1.0701 0.1118 0.4529 0.075 Uiso 1 1 calc R
H24B H 1.1199 0.0701 0.3535 0.075 Uiso 1 1 calc R
H24C H 0.9364 -0.0055 0.3519 0.075 Uiso 1 1 calc R
C25 C 0.7855(5) 0.0584(3) 0.1391(3) 0.0509(9) Uani 1 1 d .
H25A H 0.6991 -0.0103 0.1462 0.076 Uiso 1 1 calc R
H25B H 0.8512 0.0326 0.1048 0.076 Uiso 1 1 calc R
H25C H 0.7287 0.0982 0.0903 0.076 Uiso 1 1 calc R
C26 C 1.1133(4) 0.2778(3) 0.2647(3) 0.0349(7) Uani 1 1 d .
H26A H 1.0664 0.3176 0.2105 0.052 Uiso 1 1 calc R
H26B H 1.172 0.2399 0.2347 0.052 Uiso 1 1 calc R
H26C H 1.1949 0.3357 0.3383 0.052 Uiso 1 1 calc R

loop_
_atom_site_aniso_label
_atom_site_aniso_U_11
_atom_site_aniso_U_22
_atom_site_aniso_U_33
_atom_site_aniso_U_23
_atom_site_aniso_U_13
_atom_site_aniso_U_12
Zn1 0.01928(15) 0.02336(16) 0.01792(17) 0.00635(12) 0.00575(12) 0.00900(12)
Se1 0.02360(14) 0.02228(14) 0.01979(15) 0.00728(10) 0.00742(11) 0.00850(10)
O1 0.0183(8) 0.0305(9) 0.0161(10) 0.0072(7) 0.0043(7) 0.0125(7)
N1 0.0268(11) 0.0215(11) 0.0258(13) 0.0083(9) 0.0071(10) 0.0071(9)
Si1 0.0286(4) 0.0308(4) 0.0368(5) 0.0149(4) 0.0096(4) 0.0031(3)
Si2 0.0377(4) 0.0254(4) 0.0265(5) 0.0080(3) 0.0083(3) 0.0167(3)
C1 0.0221(12) 0.0253(12) 0.0192(14) 0.0057(10) 0.0084(10) 0.0124(10)
C2 0.0226(12) 0.0266(13) 0.0272(16) 0.0087(11) 0.0081(11) 0.0117(11)
C3 0.0246(13) 0.0328(15) 0.0308(17) 0.0018(12) 0.0061(12) 0.0129(12)
C4 0.0269(14) 0.0488(18) 0.0232(16) 0.0014(13) 0.0022(12) 0.0194(13)
C5 0.0325(15) 0.0491(18) 0.0233(16) 0.0157(13) 0.0120(12) 0.0267(14)
C6 0.0241(12) 0.0331(14) 0.0246(15) 0.0114(11) 0.0119(11) 0.0181(11)
C7 0.0293(14) 0.0386(16) 0.0409(19) 0.0262(14) 0.0192(13) 0.0190(12)
N8 0.0410(14) 0.0341(14) 0.0473(18) 0.0112(12) 0.0205(13) 0.0170(12)
C9 0.0429(18) 0.0417(18) 0.061(3) 0.0147(17) 0.0119(17) 0.0279(15)
C10 0.057(2) 0.0376(19) 0.080(3) 0.0061(19) 0.026(2) 0.0154(17)
C11 0.0431(16) 0.0266(14) 0.0236(16) 0.0078(11) 0.0120(13) 0.0214(13)
C12 0.0267(13) 0.0382(15) 0.0190(14) 0.0078(12) 0.0048(11) 0.0213(12)
C13 0.0472(18) 0.067(2) 0.0257(17) 0.0088(15) 0.0088(14) 0.0439(17)
C14 0.0237(13) 0.0522(18) 0.0268(17) 0.0076(14) 0.0035(12) 0.0188(13)
C21 0.0317(16) 0.0412(18) 0.050(2) 0.0100(16) 0.0063(15) 0.0015(14)
C22 0.054(2) 0.0393(19) 0.080(3) 0.035(2) 0.023(2) 0.0082(17)
C23 0.0341(16) 0.058(2) 0.048(2) 0.0204(18) 0.0214(16) 0.0091(15)
C24 0.062(2) 0.0444(19) 0.050(2) 0.0210(17) 0.0169(18) 0.0338(18)
C25 0.064(2) 0.0313(16) 0.042(2) -0.0026(15) 0.0044(18) 0.0241(16)
C26 0.0417(16) 0.0440(17) 0.0301(17) 0.0136(14) 0.0195(14) 0.0247(14)

loop_
_atom_type_symbol
_atom_type_description
_atom_type_scat_dispersion_real
_atom_type_scat_dispersion_imag
_atom_type_scat_source
C C 0.0033 0.0016 'International Tables Vol C Tables 4.2.6.8 and 6.1.1.4'
H H 0 0 'International Tables Vol C Tables 4.2.6.8 and 6.1.1.4'
N N 0.0061 0.0033 'International Tables Vol C Tables 4.2.6.8 and 6.1.1.4'
O O 0.0106 0.006 'International Tables Vol C Tables 4.2.6.8 and 6.1.1.4'
Si Si 0.0817 0.0704 'International Tables Vol C Tables 4.2.6.8 and 6.1.1.4'
Zn Zn 0.2839 1.4301 'International Tables Vol C Tables 4.2.6.8 and 6.1.1.4'
Se Se -0.0929 2.2259 'International Tables Vol C Tables 4.2.6.8 and 6.1.1.4'

loop_
_geom_angle_atom_site_label_1
_geom_angle_atom_site_label_2
_geom_angle_atom_site_label_3
_geom_angle
_geom_angle_site_symmetry_1
_geom_angle_site_symmetry_3
N1 Zn1 O1 128.79(8) . 2_766
N1 Zn1 O1 132.01(8) . .
O1 Zn1 O1 84.02(7) 2_766 .
N1 Zn1 Se1 118.95(7) . .
O1 Zn1 Se1 97.19(5) 2_766 .
O1 Zn1 Se1 83.01(5) . .
N1 Zn1 Zn1 150.70(7) . 2_766
O1 Zn1 Zn1 42.20(5) 2_766 2_766
O1 Zn1 Zn1 41.82(5) . 2_766
Se1 Zn1 Zn1 90.102(15) . 2_766
C1 Se1 C11 101.64(11) . .
C1 Se1 Zn1 111.41(8) . .
C11 Se1 Zn1 88.96(8) . .
C12 O1 Zn1 125.42(16) . 2_766
C12 O1 Zn1 116.77(16) . .
Zn1 O1 Zn1 95.98(7) 2_766 .
Si2 N1 Si1 122.60(13) . .
Si2 N1 Zn1 119.41(12) . .
Si1 N1 Zn1 117.98(13) . .
N1 Si1 C23 111.06(13) . .
N1 Si1 C21 112.54(14) . .
C23 Si1 C21 107.90(17) . .
N1 Si1 C22 112.37(15) . .
C23 Si1 C22 106.79(19) . .
C21 Si1 C22 105.83(18) . .
N1 Si2 C26 110.96(12) . .
N1 Si2 C24 114.08(16) . .
C26 Si2 C24 107.70(16) . .
N1 Si2 C25 112.75(15) . .
C26 Si2 C25 105.83(17) . .
C24 Si2 C25 104.98(16) . .
C2 C1 C6 120.3(3) . .
C2 C1 Se1 118.8(2) . .
C6 C1 Se1 120.62(19) . .
C3 C2 C1 120.5(3) . .
C3 C2 H2 119.8 . .
C1 C2 H2 119.8 . .
C4 C3 C2 119.5(3) . .
C4 C3 H3 120.3 . .
C2 C3 H3 120.3 . .
C5 C4 C3 120.1(3) . .
C5 C4 H4 120 . .
C3 C4 H4 120 . .
C4 C5 C6 122.0(3) . .
C4 C5 H5 119 . .
C6 C5 H5 119 . .
C5 C6 C1 117.6(2) . .
C5 C6 C7 119.7(3) . .
C1 C6 C7 122.6(3) . .
N8 C7 C6 114.7(2) . .
N8 C7 H7A 108.6 . .
C6 C7 H7A 108.6 . .
N8 C7 H7B 108.6 . .
C6 C7 H7B 108.6 . .
H7A C7 H7B 107.6 . .
C7 N8 C9 113.6(3) . .
C7 N8 C10 109.4(3) . .
C9 N8 C10 110.5(3) . .
N8 C9 H9A 109.5 . .
N8 C9 H9B 109.5 . .
H9A C9 H9B 109.5 . .
N8 C9 H9C 109.5 . .
H9A C9 H9C 109.5 . .
H9B C9 H9C 109.5 . .
N8 C10 H10A 109.5 . .
N8 C10 H10B 109.5 . .
H10A C10 H10B 109.5 . .
N8 C10 H10C 109.5 . .
H10A C10 H10C 109.5 . .
H10B C10 H10C 109.5 . .
C12 C11 Se1 113.79(17) . .
C12 C11 H11A 108.8 . .
Se1 C11 H11A 108.8 . .
C12 C11 H11B 108.8 . .
Se1 C11 H11B 108.8 . .
H11A C11 H11B 107.7 . .
O1 C12 C14 108.9(2) . .
O1 C12 C13 109.7(2) . .
C14 C12 C13 109.6(2) . .
O1 C12 C11 109.2(2) . .
C14 C12 C11 111.5(2) . .
C13 C12 C11 107.9(2) . .
C12 C13 H13A 109.5 . .
C12 C13 H13B 109.5 . .
H13A C13 H13B 109.5 . .
C12 C13 H13C 109.5 . .
H13A C13 H13C 109.5 . .
H13B C13 H13C 109.5 . .
C12 C14 H14A 109.5 . .
C12 C14 H14B 109.5 . .
H14A C14 H14B 109.5 . .
C12 C14 H14C 109.5 . .
H14A C14 H14C 109.5 . .
H14B C14 H14C 109.5 . .
Si1 C21 H21A 109.5 . .
Si1 C21 H21B 109.5 . .
H21A C21 H21B 109.5 . .
Si1 C21 H21C 109.5 . .
H21A C21 H21C 109.5 . .
H21B C21 H21C 109.5 . .
Si1 C22 H22A 109.5 . .
Si1 C22 H22B 109.5 . .
H22A C22 H22B 109.5 . .
Si1 C22 H22C 109.5 . .
H22A C22 H22C 109.5 . .
H22B C22 H22C 109.5 . .
Si1 C23 H23A 109.5 . .
Si1 C23 H23B 109.5 . .
H23A C23 H23B 109.5 . .
Si1 C23 H23C 109.5 . .
H23A C23 H23C 109.5 . .
H23B C23 H23C 109.5 . .
Si2 C24 H24A 109.5 . .
Si2 C24 H24B 109.5 . .
H24A C24 H24B 109.5 . .
Si2 C24 H24C 109.5 . .
H24A C24 H24C 109.5 . .
H24B C24 H24C 109.5 . .
Si2 C25 H25A 109.5 . .
Si2 C25 H25B 109.5 . .
H25A C25 H25B 109.5 . .
Si2 C25 H25C 109.5 . .
H25A C25 H25C 109.5 . .
H25B C25 H25C 109.5 . .
Si2 C26 H26A 109.5 . .
Si2 C26 H26B 109.5 . .
H26A C26 H26B 109.5 . .
Si2 C26 H26C 109.5 . .
H26A C26 H26C 109.5 . .
H26B C26 H26C 109.5 . .

loop_
_geom_bond_atom_site_label_1
_geom_bond_atom_site_label_2
_geom_bond_distance
_geom_bond_site_symmetry_2
Zn1 N1 1.910(2) .
Zn1 O1 1.9881(18) 2_766
Zn1 O1 2.0027(17) .
Zn1 Se1 2.6868(4) .
Zn1 Zn1 2.9652(6) 2_766
Se1 C1 1.929(3) .
Se1 C11 1.972(3) .
O1 C12 1.431(3) .
O1 Zn1 1.9881(17) 2_766
N1 Si2 1.720(3) .
N1 Si1 1.724(2) .
Si1 C23 1.869(4) .
Si1 C21 1.879(3) .
Si1 C22 1.886(3) .
Si2 C26 1.874(3) .
Si2 C24 1.884(3) .
Si2 C25 1.885(3) .
C1 C2 1.395(4) .
C1 C6 1.408(4) .
C2 C3 1.387(4) .
C2 H2 0.95 .
C3 C4 1.382(4) .
C3 H3 0.95 .
C4 C5 1.379(4) .
C4 H4 0.95 .
C5 C6 1.391(4) .
C5 H5 0.95 .
C6 C7 1.505(4) .
C7 N8 1.409(4) .
C7 H7A 0.99 .
C7 H7B 0.99 .
N8 C9 1.452(4) .
N8 C10 1.457(4) .
C9 H9A 0.98 .
C9 H9B 0.98 .
C9 H9C 0.98 .
C10 H10A 0.98 .
C10 H10B 0.98 .
C10 H10C 0.98 .
C11 C12 1.532(4) .
C11 H11A 0.99 .
C11 H11B 0.99 .
C12 C14 1.520(4) .
C12 C13 1.525(4) .
C13 H13A 0.98 .
C13 H13B 0.98 .
C13 H13C 0.98 .
C14 H14A 0.98 .
C14 H14B 0.98 .
C14 H14C 0.98 .
C21 H21A 0.98 .
C21 H21B 0.98 .
C21 H21C 0.98 .
C22 H22A 0.98 .
C22 H22B 0.98 .
C22 H22C 0.98 .
C23 H23A 0.98 .
C23 H23B 0.98 .
C23 H23C 0.98 .
C24 H24A 0.98 .
C24 H24B 0.98 .
C24 H24C 0.98 .
C25 H25A 0.98 .
C25 H25B 0.98 .
C25 H25C 0.98 .
C26 H26A 0.98 .
C26 H26B 0.98 .
C26 H26C 0.98 .

loop_
_geom_torsion_atom_site_label_1
_geom_torsion_atom_site_label_2
_geom_torsion_atom_site_label_3
_geom_torsion_atom_site_label_4
_geom_torsion
_geom_torsion_site_symmetry_1
_geom_torsion_site_symmetry_4
N1 Zn1 Se1 C1 26.91(11) . .
O1 Zn1 Se1 C1 169.22(9) 2_766 .
O1 Zn1 Se1 C1 -107.74(9) . .
Zn1 Zn1 Se1 C1 -149.06(8) 2_766 .
N1 Zn1 Se1 C11 129.01(12) . .
O1 Zn1 Se1 C11 -88.68(10) 2_766 .
O1 Zn1 Se1 C11 -5.64(10) . .
Zn1 Zn1 Se1 C11 -46.96(9) 2_766 .
N1 Zn1 O1 C12 -86.24(19) . .
O1 Zn1 O1 C12 134.86(19) 2_766 .
Se1 Zn1 O1 C12 36.84(16) . .
Zn1 Zn1 O1 C12 134.87(19) 2_766 .
N1 Zn1 O1 Zn1 138.89(10) . 2_766
O1 Zn1 O1 Zn1 0 2_766 2_766
Se1 Zn1 O1 Zn1 -98.03(6) . 2_766
O1 Zn1 N1 Si2 -69.83(18) 2_766 .
O1 Zn1 N1 Si2 167.21(10) . .
Se1 Zn1 N1 Si2 59.08(15) . .
Zn1 Zn1 N1 Si2 -129.18(12) 2_766 .
O1 Zn1 N1 Si1 111.03(13) 2_766 .
O1 Zn1 N1 Si1 -11.9(2) . .
Se1 Zn1 N1 Si1 -120.06(12) . .
Zn1 Zn1 N1 Si1 51.7(2) 2_766 .
Si2 N1 Si1 C23 156.08(17) . .
Zn1 N1 Si1 C23 -24.81(19) . .
Si2 N1 Si1 C21 -82.8(2) . .
Zn1 N1 Si1 C21 96.29(18) . .
Si2 N1 Si1 C22 36.5(2) . .
Zn1 N1 Si1 C22 -144.36(19) . .
Si1 N1 Si2 C26 167.64(16) . .
Zn1 N1 Si2 C26 -11.46(19) . .
Si1 N1 Si2 C24 -70.5(2) . .
Zn1 N1 Si2 C24 110.40(17) . .
Si1 N1 Si2 C25 49.1(2) . .
Zn1 N1 Si2 C25 -129.97(16) . .
C11 Se1 C1 C2 -106.6(2) . .
Zn1 Se1 C1 C2 -13.1(2) . .
C11 Se1 C1 C6 79.3(2) . .
Zn1 Se1 C1 C6 172.80(17) . .
C6 C1 C2 C3 -1.1(4) . .
Se1 C1 C2 C3 -175.2(2) . .
C1 C2 C3 C4 -0.6(4) . .
C2 C3 C4 C5 1.0(4) . .
C3 C4 C5 C6 0.1(4) . .
C4 C5 C6 C1 -1.7(4) . .
C4 C5 C6 C7 174.7(2) . .
C2 C1 C6 C5 2.2(4) . .
Se1 C1 C6 C5 176.23(19) . .
C2 C1 C6 C7 -174.1(2) . .
Se1 C1 C6 C7 -0.1(3) . .
C5 C6 C7 N8 107.7(3) . .
C1 C6 C7 N8 -76.1(3) . .
C6 C7 N8 C9 -67.8(3) . .
C6 C7 N8 C10 168.2(3) . .
C1 Se1 C11 C12 90.0(2) . .
Zn1 Se1 C11 C12 -21.61(19) . .
Zn1 O1 C12 C14 179.96(17) 2_766 .
Zn1 O1 C12 C14 59.8(2) . .
Zn1 O1 C12 C13 -60.1(3) 2_766 .
Zn1 O1 C12 C13 179.78(19) . .
Zn1 O1 C12 C11 58.0(3) 2_766 .
Zn1 O1 C12 C11 -62.2(2) . .
Se1 C11 C12 O1 52.2(3) . .
Se1 C11 C12 C14 -68.2(3) . .
Se1 C11 C12 C13 171.36(19) . .
